data_4510958
loop_
_publ_author_name
'Di Nicola, Corrado'
'Garau, Federica'
'Gazzano, Massimo'
'Monari, Magda'
'Pandolfo, Luciano'
'Pettinari, Claudio'
'Pettinari, Riccardo'

_publ_section_title
;
 Reactions of a Coordination Polymer Based on the Triangular Cluster
 [Cu3(\m3-OH)(\m-pz)3]2+with Strong Acids. Crystal Structure and
 Supramolecular Assemblies of New Mono-, Tri-, and Hexanuclear Complexes
 and Coordination Polymers
;
_journal_issue 7
_journal_name_full 'Crystal Growth &amp; Design'
_journal_page_first 3120
_journal_paper_doi 10.1021/cg1002397
_journal_volume 10
_journal_year 2010
_chemical_formula_sum 'C18 H22 Cl2 Cu3 N12 O9'
_chemical_formula_weight 812.00
_chemical_name_systematic
;
 ?
;
_space_group_IT_number 14
_symmetry_cell_setting monoclinic
_symmetry_space_group_name_Hall '-P 2ybc'
_symmetry_space_group_name_H-M 'P 1 21/c 1'
_atom_sites_solution_hydrogens geom
_atom_sites_solution_primary direct
_atom_sites_solution_secondary difmap
_audit_creation_method SHELXL-97
_cell_angle_alpha 90.00
_cell_angle_beta 108.3820(10)
_cell_angle_gamma 90.00
_cell_formula_units_Z 4
_cell_length_a 16.6794(15)
_cell_length_b 10.7683(10)
_cell_length_c 17.9442(16)
_cell_measurement_temperature 273(2)
_cell_volume 3058.5(5)
_computing_cell_refinement SMART
_computing_data_collection SMART
_computing_data_reduction SAINT+
_computing_molecular_graphics 'SCHAKAL99 (Keller 1999)'
_computing_publication_material 'SHELXL-97 (Sheldrick, 1997)'
_computing_structure_refinement 'SHELXL-97 (Sheldrick, 1997)'
_computing_structure_solution 'SIR-97 (Giacovazzo, 1997)'
_diffrn_ambient_temperature 273(2)
_diffrn_measured_fraction_theta_full 0.997
_diffrn_measured_fraction_theta_max 0.997
_diffrn_measurement_device_type 'Bruker SMART Apex II CCD'
_diffrn_measurement_method 'phi and omega scans'
_diffrn_radiation_monochromator graphite
_diffrn_radiation_source 'fine-focus sealed tube'
_diffrn_radiation_type MoK\a
_diffrn_radiation_wavelength 0.71073
_diffrn_reflns_av_R_equivalents 0.0407
_diffrn_reflns_av_sigmaI/netI 0.0450
_diffrn_reflns_limit_h_max 21
_diffrn_reflns_limit_h_min -20
_diffrn_reflns_limit_k_max 13
_diffrn_reflns_limit_k_min -13
_diffrn_reflns_limit_l_max 22
_diffrn_reflns_limit_l_min -22
_diffrn_reflns_number 24295
_diffrn_reflns_theta_full 26.92
_diffrn_reflns_theta_max 26.92
_diffrn_reflns_theta_min 1.29
_exptl_absorpt_coefficient_mu 2.308
_exptl_absorpt_correction_T_max 0.630
_exptl_absorpt_correction_T_min 0.510
_exptl_absorpt_correction_type empirical
_exptl_absorpt_process_details SADABS
_exptl_crystal_colour dark-blue
_exptl_crystal_density_diffrn 1.763
_exptl_crystal_density_method 'not measured'
_exptl_crystal_description parallelepiped
_exptl_crystal_F_000 1628
_exptl_crystal_size_max 0.35
_exptl_crystal_size_mid 0.24
_exptl_crystal_size_min 0.20
_refine_diff_density_max 0.735
_refine_diff_density_min -0.640
_refine_diff_density_rms 0.081
_refine_ls_extinction_method none
_refine_ls_goodness_of_fit_ref 0.914
_refine_ls_hydrogen_treatment mixed
_refine_ls_matrix_type full
_refine_ls_number_parameters 428
_refine_ls_number_reflns 6620
_refine_ls_number_restraints 1
_refine_ls_restrained_S_all 0.915
_refine_ls_R_factor_all 0.0720
_refine_ls_R_factor_gt 0.0368
_refine_ls_shift/su_max 0.001
_refine_ls_shift/su_mean 0.000
_refine_ls_structure_factor_coef Fsqd
_refine_ls_weighting_details 'calc w=1/[\s^2^(Fo^2^)+(0.0638P)^2^+1.4781P] where P=(Fo^2^+2Fc^2^)/3'
_refine_ls_weighting_scheme calc
_refine_ls_wR_factor_gt 0.0912
_refine_ls_wR_factor_ref 0.1071
_reflns_number_gt 4395
_reflns_number_total 6620
_reflns_threshold_expression >2\s(I)
_cod_data_source_file Compd-4h.cif
_cod_data_source_block cmpd-4h
_cod_depositor_comments
;
The following automatic conversions were performed:

'_symmetry_cell_setting' value 'Monoclinic' changed to 'monoclinic'
according to
/usr/data/users/saulius/automatic-downloads/retrospective/ACS/lib/dictionaries/cif_core.dic
dictionary named 'cif_core.dic' version 2.4.2 from 2011-04-26.

Automatic conversion script
Id: cif_fix_values 2281 2013-09-26 08:29:07Z andrius 
;
_cod_original_sg_symbol_H-M P2(1)/c
_cod_database_code 4510958

loop_
_symmetry_equiv_pos_as_xyz
'x, y, z'
'-x, y+1/2, -z+1/2'
'-x, -y, -z'
'x, -y-1/2, z-1/2'

loop_
_atom_site_label
_atom_site_type_symbol
_atom_site_fract_x
_atom_site_fract_y
_atom_site_fract_z
_atom_site_U_iso_or_equiv
_atom_site_adp_type
_atom_site_occupancy
_atom_site_symmetry_multiplicity
_atom_site_calc_flag
_atom_site_refinement_flags
_atom_site_disorder_assembly
_atom_site_disorder_group
Cu1 Cu 0.32863(3) 0.70085(4) 1.02135(2) 0.03799(12) Uani 1 1 d . . .
Cu2 Cu 0.23136(3) 0.44502(4) 0.92771(3) 0.03934(13) Uani 1 1 d . . .
Cu3 Cu 0.22213(3) 0.71385(4) 0.83111(2) 0.03775(12) Uani 1 1 d . . .
Cl2 Cl 0.43084(5) 0.36196(8) 0.89731(5) 0.0427(2) Uani 1 1 d . . .
O1 O 0.28741(14) 0.6059(2) 0.92091(13) 0.0348(5) Uani 1 1 d D . .
H1 H 0.3312(16) 0.582(3) 0.910(2) 0.042 Uiso 1 1 d D . .
O9 O 0.4290(2) 0.3199(3) 0.82112(18) 0.0785(10) Uani 1 1 d . . .
N3 N 0.17643(19) 0.4561(3) 0.81460(18) 0.0446(7) Uani 1 1 d . . .
N4 N 0.16483(19) 0.5676(3) 0.77765(17) 0.0440(7) Uani 1 1 d . . .
N5 N 0.29909(19) 0.8460(3) 0.87954(18) 0.0456(7) Uani 1 1 d . . .
N1 N 0.32629(18) 0.5482(3) 1.07890(17) 0.0410(7) Uani 1 1 d . . .
N7 N 0.3506(2) 0.8097(3) 1.11678(19) 0.0493(8) Uani 1 1 d . . .
N2 N 0.28598(19) 0.4464(3) 1.04102(18) 0.0442(7) Uani 1 1 d . . .
N6 N 0.34031(18) 0.8426(3) 0.95840(18) 0.0453(7) Uani 1 1 d . . .
N11 N 0.15052(19) 0.8302(3) 0.74917(19) 0.0468(8) Uani 1 1 d . . .
N8 N 0.4233(2) 0.8228(4) 1.1749(2) 0.0662(11) Uani 1 1 d . . .
H8N H 0.4690 0.7835 1.1777 0.079 Uiso 1 1 calc R . .
N9 N 0.17903(19) 0.2791(3) 0.93234(19) 0.0444(7) Uani 1 1 d . . .
N10 N 0.2187(2) 0.1713(3) 0.9296(2) 0.0557(9) Uani 1 1 d . . .
H10N H 0.2671 0.1656 0.9224 0.067 Uiso 1 1 calc R . .
C10 C 0.3903(3) 0.9413(3) 0.9767(3) 0.0593(11) Uani 1 1 d . . .
H10 H 0.4253 0.9606 1.0269 0.071 Uiso 1 1 calc R . .
C14 C 0.0989(3) 0.9697(5) 0.6548(3) 0.0742(14) Uani 1 1 d . . .
H14 H 0.0919 1.0180 0.6102 0.089 Uiso 1 1 calc R . .
C12 C 0.3245(3) 0.9490(3) 0.8512(3) 0.0562(11) Uani 1 1 d . . .
H12 H 0.3053 0.9743 0.7990 0.067 Uiso 1 1 calc R . .
N12 N 0.0834(2) 0.8868(3) 0.7587(2) 0.0580(9) Uani 1 1 d . . .
H12N H 0.0628 0.8708 0.7960 0.070 Uiso 1 1 calc R . .
C15 C 0.1603(3) 0.8804(4) 0.6851(3) 0.0627(12) Uani 1 1 d . . .
H15 H 0.2024 0.8587 0.6637 0.075 Uiso 1 1 calc R . .
C6 C 0.3599(3) 0.5197(4) 1.1546(2) 0.0535(10) Uani 1 1 d . . .
H6 H 0.3915 0.5735 1.1933 0.064 Uiso 1 1 calc R . .
C4 C 0.2958(3) 0.3573(4) 1.0952(3) 0.0620(12) Uani 1 1 d . . .
H4 H 0.2744 0.2772 1.0849 0.074 Uiso 1 1 calc R . .
C13 C 0.0521(3) 0.9721(5) 0.7026(3) 0.0785(15) Uani 1 1 d . . .
H13 H 0.0060 1.0235 0.6979 0.094 Uiso 1 1 calc R . .
C9 C 0.4160(3) 0.9043(5) 1.2280(3) 0.0875(18) Uani 1 1 d . . .
H9 H 0.4580 0.9264 1.2741 0.105 Uiso 1 1 calc R . .
C17 C 0.1018(3) 0.1210(4) 0.9490(3) 0.0669(13) Uani 1 1 d . . .
H17 H 0.0575 0.0763 0.9570 0.080 Uiso 1 1 calc R . .
C1 C 0.1225(3) 0.5487(4) 0.7015(2) 0.0586(11) Uani 1 1 d . . .
H1A H 0.1067 0.6106 0.6636 0.070 Uiso 1 1 calc R . .
C18 C 0.1735(3) 0.0746(4) 0.9395(3) 0.0675(13) Uani 1 1 d . . .
H18 H 0.1882 -0.0087 0.9399 0.081 Uiso 1 1 calc R . .
C2 C 0.1059(3) 0.4252(5) 0.6880(3) 0.0741(14) Uani 1 1 d . . .
H2 H 0.0773 0.3865 0.6407 0.089 Uiso 1 1 calc R . .
C5 C 0.3410(3) 0.3997(4) 1.1668(3) 0.0629(12) Uani 1 1 d . . .
H5 H 0.3559 0.3566 1.2142 0.075 Uiso 1 1 calc R . .
C8 C 0.3363(3) 0.9492(5) 1.2028(3) 0.0909(19) Uani 1 1 d . . .
H8 H 0.3127 1.0088 1.2271 0.109 Uiso 1 1 calc R . .
C3 C 0.1410(3) 0.3715(4) 0.7602(3) 0.0620(12) Uani 1 1 d . . .
H3 H 0.1402 0.2867 0.7699 0.074 Uiso 1 1 calc R . .
C11 C 0.3827(3) 1.0111(4) 0.9102(3) 0.0623(12) Uani 1 1 d . . .
H11 H 0.4110 1.0841 0.9065 0.075 Uiso 1 1 calc R . .
C16 C 0.1080(3) 0.2485(4) 0.9443(3) 0.0552(10) Uani 1 1 d . . .
H16 H 0.0675 0.3047 0.9489 0.066 Uiso 1 1 calc R . .
C7 C 0.2972(3) 0.8878(4) 1.1332(3) 0.0664(13) Uani 1 1 d . . .
H7 H 0.2414 0.8996 1.1023 0.080 Uiso 1 1 calc R . .
O6 O 0.43335(17) 0.4942(2) 0.89907(17) 0.0563(7) Uani 1 1 d . . .
O7 O 0.35699(19) 0.3217(3) 0.9131(2) 0.0791(11) Uani 1 1 d . . .
O8 O 0.50364(19) 0.3094(3) 0.95245(18) 0.0654(8) Uani 1 1 d . . .
Cl1 Cl 0.09619(5) 0.70486(9) 0.95602(6) 0.0448(2) Uani 1 1 d . . .
O5 O 0.1056(2) 0.5724(3) 0.9597(2) 0.0791(10) Uani 1 1 d . A .
O4 O 0.1000(5) 0.7467(6) 0.8839(4) 0.0767(19) Uani 0.56 1 d P A 1
O2 O 0.1716(4) 0.7438(7) 1.0148(4) 0.0851(19) Uani 0.56 1 d P A 1
O3 O 0.0241(5) 0.7341(8) 0.9715(5) 0.096(3) Uani 0.56 1 d P A 1
O11 O 0.1696(4) 0.7644(6) 0.9446(5) 0.0627(18) Uani 0.44 1 d P A 2
O22 O 0.0315(6) 0.7278(8) 0.8801(5) 0.091(3) Uani 0.44 1 d P A 2
O33 O 0.0801(8) 0.7710(11) 1.0180(7) 0.106(3) Uani 0.44 1 d P A 2

loop_
_atom_site_aniso_label
_atom_site_aniso_U_11
_atom_site_aniso_U_22
_atom_site_aniso_U_33
_atom_site_aniso_U_23
_atom_site_aniso_U_13
_atom_site_aniso_U_12
Cu1 0.0427(3) 0.0273(2) 0.0392(2) -0.00385(17) 0.00608(19) 0.00004(18)
Cu2 0.0474(3) 0.0250(2) 0.0430(3) -0.00087(18) 0.0105(2) -0.00367(18)
Cu3 0.0427(2) 0.0292(2) 0.0380(2) 0.00294(18) 0.00799(19) 0.00281(18)
Cl2 0.0438(5) 0.0299(4) 0.0551(6) 0.0013(4) 0.0164(4) 0.0041(4)
O1 0.0399(13) 0.0243(11) 0.0371(13) 0.0007(10) 0.0077(10) 0.0005(10)
O9 0.099(3) 0.071(2) 0.0564(19) -0.0117(16) 0.0124(18) 0.0250(18)
N3 0.0492(18) 0.0357(16) 0.0460(18) -0.0073(14) 0.0107(14) -0.0060(14)
N4 0.0456(18) 0.0434(18) 0.0383(17) -0.0008(14) 0.0067(14) -0.0036(14)
N5 0.0514(19) 0.0295(15) 0.0509(19) 0.0076(14) 0.0089(15) 0.0013(14)
N1 0.0429(17) 0.0415(17) 0.0373(16) -0.0032(13) 0.0106(13) -0.0022(14)
N7 0.0488(19) 0.0477(19) 0.0497(19) -0.0172(15) 0.0132(16) -0.0010(15)
N2 0.0520(19) 0.0309(15) 0.0451(17) 0.0038(13) 0.0086(14) -0.0008(14)
N6 0.0417(17) 0.0303(15) 0.055(2) -0.0008(14) 0.0028(15) -0.0012(13)
N11 0.0443(18) 0.0454(18) 0.0476(19) 0.0098(15) 0.0099(15) 0.0059(15)
N8 0.049(2) 0.078(3) 0.065(2) -0.036(2) 0.0088(18) -0.0010(18)
N9 0.0436(18) 0.0274(15) 0.062(2) -0.0002(14) 0.0165(15) -0.0012(13)
N10 0.052(2) 0.0294(16) 0.090(3) -0.0024(16) 0.0293(19) -0.0010(14)
C10 0.049(2) 0.033(2) 0.082(3) -0.004(2) 0.002(2) -0.0092(18)
C14 0.079(3) 0.072(3) 0.063(3) 0.031(3) 0.010(3) 0.010(3)
C12 0.067(3) 0.034(2) 0.066(3) 0.0140(19) 0.020(2) -0.0017(19)
N12 0.052(2) 0.068(2) 0.053(2) 0.0068(18) 0.0151(17) 0.0213(18)
C15 0.062(3) 0.070(3) 0.057(3) 0.018(2) 0.021(2) 0.012(2)
C6 0.056(2) 0.059(3) 0.042(2) 0.0041(19) 0.0092(18) -0.002(2)
C4 0.086(3) 0.040(2) 0.054(3) 0.011(2) 0.015(2) 0.002(2)
C13 0.072(3) 0.073(3) 0.079(3) 0.020(3) 0.007(3) 0.032(3)
C9 0.064(3) 0.112(4) 0.082(4) -0.063(3) 0.016(3) -0.010(3)
C17 0.060(3) 0.050(3) 0.091(4) 0.007(2) 0.026(3) -0.022(2)
C1 0.061(3) 0.069(3) 0.039(2) -0.001(2) 0.0058(19) -0.017(2)
C18 0.078(3) 0.030(2) 0.092(4) 0.000(2) 0.024(3) -0.007(2)
C2 0.088(3) 0.077(3) 0.047(3) -0.022(2) 0.007(2) -0.028(3)
C5 0.080(3) 0.056(3) 0.049(3) 0.018(2) 0.015(2) 0.006(2)
C8 0.066(3) 0.098(4) 0.110(4) -0.064(4) 0.031(3) -0.005(3)
C3 0.074(3) 0.047(2) 0.061(3) -0.017(2) 0.016(2) -0.014(2)
C11 0.053(3) 0.030(2) 0.101(4) 0.007(2) 0.022(2) -0.0077(18)
C16 0.046(2) 0.046(2) 0.076(3) 0.003(2) 0.022(2) 0.0031(19)
C7 0.051(3) 0.068(3) 0.079(3) -0.030(2) 0.017(2) 0.007(2)
O6 0.0690(19) 0.0273(13) 0.080(2) 0.0018(13) 0.0347(16) 0.0019(13)
O7 0.0589(19) 0.0364(15) 0.159(3) 0.0027(18) 0.058(2) -0.0005(14)
O8 0.0580(18) 0.0599(18) 0.070(2) 0.0111(15) 0.0085(15) 0.0175(14)
Cl1 0.0365(5) 0.0477(5) 0.0504(5) 0.0044(4) 0.0142(4) 0.0007(4)
O5 0.086(2) 0.0480(18) 0.101(3) 0.0166(17) 0.027(2) 0.0039(16)
O4 0.073(4) 0.105(5) 0.066(4) 0.042(4) 0.043(4) 0.043(4)
O2 0.056(4) 0.101(5) 0.084(5) -0.032(4) 0.001(3) -0.009(3)
O3 0.069(5) 0.122(7) 0.120(7) 0.042(5) 0.063(5) 0.038(4)
O11 0.051(4) 0.050(4) 0.097(6) -0.007(4) 0.037(4) -0.005(3)
O22 0.069(6) 0.076(6) 0.096(7) 0.007(5) -0.022(5) 0.009(5)
O33 0.109(9) 0.136(9) 0.101(8) -0.027(7) 0.070(7) 0.009(7)

loop_
_atom_type_symbol
_atom_type_description
_atom_type_scat_dispersion_real
_atom_type_scat_dispersion_imag
_atom_type_scat_source
C C 0.0033 0.0016 'International Tables Vol C Tables 4.2.6.8 and 6.1.1.4'
H H 0.0000 0.0000 'International Tables Vol C Tables 4.2.6.8 and 6.1.1.4'
N N 0.0061 0.0033 'International Tables Vol C Tables 4.2.6.8 and 6.1.1.4'
O O 0.0106 0.0060 'International Tables Vol C Tables 4.2.6.8 and 6.1.1.4'
Cl Cl 0.1484 0.1585 'International Tables Vol C Tables 4.2.6.8 and 6.1.1.4'
Cu Cu 0.3201 1.2651 'International Tables Vol C Tables 4.2.6.8 and 6.1.1.4'

loop_
_geom_angle_atom_site_label_1
_geom_angle_atom_site_label_2
_geom_angle_atom_site_label_3
_geom_angle
N6 Cu1 N1 172.98(13)
N6 Cu1 O1 86.94(11)
N1 Cu1 O1 89.30(11)
N6 Cu1 N7 90.71(13)
N1 Cu1 N7 93.95(13)
O1 Cu1 N7 170.27(12)
N2 Cu2 N3 176.04(13)
N2 Cu2 O1 89.04(11)
N3 Cu2 O1 87.61(11)
N2 Cu2 N9 91.72(13)
N3 Cu2 N9 91.73(13)
O1 Cu2 N9 177.17(11)
N5 Cu3 N4 168.22(13)
N5 Cu3 O1 87.14(11)
N4 Cu3 O1 89.13(11)
N5 Cu3 N11 91.54(13)
N4 Cu3 N11 93.33(13)
O1 Cu3 N11 173.70(12)
O7 Cl2 O8 110.2(2)
O7 Cl2 O6 108.84(16)
O8 Cl2 O6 111.74(18)
O7 Cl2 O9 109.6(2)
O8 Cl2 O9 107.19(19)
O6 Cl2 O9 109.23(19)
Cu2 O1 Cu1 115.15(11)
Cu2 O1 Cu3 114.01(11)
Cu1 O1 Cu3 111.94(11)
C3 N3 N4 106.6(3)
C3 N3 Cu2 132.6(3)
N4 N3 Cu2 120.8(2)
C1 N4 N3 108.2(3)
C1 N4 Cu3 130.4(3)
N3 N4 Cu3 120.5(2)
C12 N5 N6 107.4(3)
C12 N5 Cu3 133.1(3)
N6 N5 Cu3 119.5(2)
C6 N1 N2 108.0(3)
C6 N1 Cu1 131.5(3)
N2 N1 Cu1 120.5(2)
C7 N7 N8 105.5(3)
C7 N7 Cu1 127.3(3)
N8 N7 Cu1 127.1(3)
C4 N2 N1 106.7(3)
C4 N2 Cu2 131.5(3)
N1 N2 Cu2 121.7(2)
C10 N6 N5 107.9(3)
C10 N6 Cu1 130.9(3)
N5 N6 Cu1 120.9(2)
C15 N11 N12 105.3(3)
C15 N11 Cu3 132.8(3)
N12 N11 Cu3 121.4(2)
C9 N8 N7 111.4(4)
C16 N9 N10 105.6(3)
C16 N9 Cu2 131.3(3)
N10 N9 Cu2 122.9(2)
C18 N10 N9 111.4(3)
N6 C10 C11 110.1(4)
C13 C14 C15 105.7(4)
N5 C12 C11 110.0(4)
N11 N12 C13 111.2(4)
N11 C15 C14 110.2(4)
N1 C6 C5 109.8(4)
N2 C4 C5 110.7(4)
C14 C13 N12 107.6(4)
N8 C9 C8 107.3(4)
C18 C17 C16 105.8(4)
N4 C1 C2 110.0(4)
N10 C18 C17 106.7(4)
C1 C2 C3 103.9(4)
C4 C5 C6 104.8(4)
C9 C8 C7 105.5(4)
N3 C3 C2 111.3(4)
C12 C11 C10 104.6(3)
N9 C16 C17 110.4(4)
N7 C7 C8 110.3(4)
O3 Cl1 O4 114.8(4)
O3 Cl1 O33 47.2(5)
O4 Cl1 O33 130.1(6)
O3 Cl1 O2 114.3(5)
O4 Cl1 O2 107.8(5)
O33 Cl1 O2 67.2(6)
O3 Cl1 O5 108.3(4)
O4 Cl1 O5 109.2(3)
O33 Cl1 O5 120.6(5)
O2 Cl1 O5 101.6(3)
O3 Cl1 O11 140.3(5)
O4 Cl1 O11 55.8(4)
O33 Cl1 O11 105.4(6)
O2 Cl1 O11 52.4(4)
O5 Cl1 O11 111.1(3)
O3 Cl1 O22 73.2(5)
O4 Cl1 O22 47.0(4)
O33 Cl1 O22 112.2(6)
O2 Cl1 O22 148.9(5)
O5 Cl1 O22 104.4(4)
O11 Cl1 O22 101.5(6)

loop_
_geom_bond_atom_site_label_1
_geom_bond_atom_site_label_2
_geom_bond_distance
Cu1 N6 1.945(3)
Cu1 N1 1.948(3)
Cu1 O1 1.996(2)
Cu1 N7 2.011(3)
Cu2 N2 1.948(3)
Cu2 N3 1.949(3)
Cu2 O1 1.991(2)
Cu2 N9 2.002(3)
Cu3 N5 1.930(3)
Cu3 N4 1.933(3)
Cu3 O1 2.007(2)
Cu3 N11 2.013(3)
Cl2 O7 1.416(3)
Cl2 O8 1.420(3)
Cl2 O6 1.425(3)
Cl2 O9 1.431(3)
N3 C3 1.330(5)
N3 N4 1.355(4)
N4 C1 1.341(5)
N5 C12 1.343(5)
N5 N6 1.365(4)
N1 C6 1.331(5)
N1 N2 1.352(4)
N7 C7 1.324(5)
N7 N8 1.335(4)
N2 C4 1.339(5)
N6 C10 1.326(4)
N11 C15 1.325(5)
N11 N12 1.332(4)
N8 C9 1.329(5)
N9 C16 1.311(5)
N9 N10 1.344(4)
N10 C18 1.330(5)
C10 C11 1.382(6)
C14 C13 1.330(7)
C14 C15 1.385(6)
C12 C11 1.365(6)
N12 C13 1.340(5)
C6 C5 1.364(6)
C4 C5 1.348(6)
C9 C8 1.352(7)
C17 C18 1.356(6)
C17 C16 1.381(6)
C1 C2 1.365(6)
C2 C3 1.371(6)
C8 C7 1.380(6)
Cl1 O3 1.353(6)
Cl1 O4 1.390(5)
Cl1 O33 1.416(9)
Cl1 O2 1.426(6)
Cl1 O5 1.434(3)
Cl1 O11 1.453(6)
Cl1 O22 1.468(8)
